data_2205797
loop_
_publ_author_name
'Lei Yan'
'Yu-Lin Zhu'
'Yuan-Jiang Pan'

_publ_section_title
4-(<i>o</i>-Methoxyphenyl)-1,3,4,4a,5,6,7,8a-octahydro-2<i>H</i>-pyrano[2,3-<i>d</i>]pyrimidine-2-thione
_journal_issue 5
_journal_name_full 'Acta Crystallographica Section E'
_journal_page_first o1228
_journal_page_last o1230
_journal_paper_doi 10.1107/S1600536805010068
_journal_volume 61
_journal_year 2005
_chemical_formula_iupac 'C14 H18 N2 O2 S'
_chemical_formula_moiety 'C14 H18 N2 O2 S'
_chemical_formula_sum 'C14 H18 N2 O2 S'
_chemical_formula_weight 278.36
_chemical_name_systematic
;
4-(o-Methoxyphenyl)-1,3,4,4a,5,6,7,8a-octahydro-2H-pyrano[2,3-d]pyrimidin-
2-thione
;
_space_group_IT_number 14
_symmetry_cell_setting monoclinic
_symmetry_space_group_name_Hall '-P 2ybc'
_symmetry_space_group_name_H-M 'P 1 21/c 1'
_atom_sites_solution_hydrogens geom
_atom_sites_solution_primary direct
_atom_sites_solution_secondary difmap
_cell_angle_alpha 90.00
_cell_angle_beta 93.590(2)
_cell_angle_gamma 90.00
_cell_formula_units_Z 4
_cell_length_a 8.5277(8)
_cell_length_b 14.2285(13)
_cell_length_c 11.5972(11)
_cell_measurement_reflns_used 3491
_cell_measurement_temperature 293(2)
_cell_measurement_theta_max 28.55
_cell_measurement_theta_min 2.27
_cell_volume 1404.4(2)
_computing_cell_refinement SMART
_computing_data_collection 'SMART (Bruker, 1999)'
_computing_data_reduction 'SAINT (Bruker, 1999)'
_computing_molecular_graphics 'SHELXTL (Bruker, 1998)'
_computing_publication_material SHELXTL
_computing_structure_refinement 'SHELXL97 (Sheldrick, 1997)'
_computing_structure_solution 'SHELXS97 (Sheldrick, 1997)'
_diffrn_ambient_temperature 293(2)
_diffrn_measured_fraction_theta_full 0.997
_diffrn_measured_fraction_theta_max 0.997
_diffrn_measurement_device_type 'Bruker SMART CCD area-detector'
_diffrn_measurement_method '\f and \w'
_diffrn_radiation_monochromator graphite
_diffrn_radiation_source 'fine-focus sealed tube'
_diffrn_radiation_type MoK\a
_diffrn_radiation_wavelength 0.71073
_diffrn_reflns_av_R_equivalents 0.0145
_diffrn_reflns_av_sigmaI/netI 0.0170
_diffrn_reflns_limit_h_max 10
_diffrn_reflns_limit_h_min -10
_diffrn_reflns_limit_k_max 18
_diffrn_reflns_limit_k_min -15
_diffrn_reflns_limit_l_max 14
_diffrn_reflns_limit_l_min -13
_diffrn_reflns_number 8142
_diffrn_reflns_theta_full 26.99
_diffrn_reflns_theta_max 26.99
_diffrn_reflns_theta_min 2.27
_diffrn_standards_decay_% 0
_diffrn_standards_interval_count 0
_diffrn_standards_interval_time 0
_diffrn_standards_number 0
_exptl_absorpt_coefficient_mu 0.230
_exptl_absorpt_correction_type none
_exptl_crystal_colour colourless
_exptl_crystal_density_diffrn 1.317
_exptl_crystal_density_method 'not measured'
_exptl_crystal_description prism
_exptl_crystal_F_000 592
_exptl_crystal_size_max 0.54
_exptl_crystal_size_mid 0.34
_exptl_crystal_size_min 0.30
_refine_diff_density_max 0.208
_refine_diff_density_min -0.180
_refine_ls_extinction_coef 0.047(14)
_refine_ls_extinction_expression Fc^*^=kFc[1+0.001xFc^2^\l^3^/sin(2\q)]^-1/4^
_refine_ls_extinction_method SHELXL97
_refine_ls_goodness_of_fit_ref 1.123
_refine_ls_hydrogen_treatment constr
_refine_ls_matrix_type full
_refine_ls_number_parameters 174
_refine_ls_number_reflns 3056
_refine_ls_number_restraints 0
_refine_ls_restrained_S_all 1.123
_refine_ls_R_factor_all 0.0378
_refine_ls_R_factor_gt 0.0303
_refine_ls_shift/su_max 0.000
_refine_ls_shift/su_mean 0.000
_refine_ls_structure_factor_coef Fsqd
_refine_ls_weighting_details 'calc w = 1/[\s^2^(Fo^2^)+(0.0509P)^2^+0.1006P] where P = (Fo^2^+2Fc^2^)/3'
_refine_ls_weighting_scheme calc
_refine_ls_wR_factor_gt 0.0901
_refine_ls_wR_factor_ref 0.0931
_reflns_number_gt 2486
_reflns_number_total 3056
_reflns_threshold_expression I>2\s(I)
_cod_data_source_file sg6001.cif
_cod_data_source_block I
_cod_depositor_comments
;
The following automatic conversions were performed:
'_symmetry_cell_setting' value 'Monoclinic' changed to 'monoclinic'
according to '/home/saulius/struct/CIF-dictionaries/cif_core.dic'
dictionary named 'cif_core.dic' version 2.4.1 from 2010-06-29.

Automatic conversion script
Id: cif_fix_enum 1527 2010-12-29 10:47:43Z saulius 

The following automatic conversions were performed:

'_symmetry_cell_setting' value 'Monoclinic' changed to 'monoclinic'
according to /home/saulius/struct/CIF-dictionaries/cif_core.dic
dictionary named 'cif_core.dic' version 2.4.1 from 2010-06-29.

Automatic conversion script
Id: cif_fix_values 1715 2011-07-08 13:25:40Z adriana 
;
_cod_original_sg_symbol_H-M 'P 21/c'
_cod_database_code 2205797
_cod_database_fobs_code 2205797

loop_
_symmetry_equiv_pos_as_xyz
'x, y, z'
'-x, y+1/2, -z+1/2'
'-x, -y, -z'
'x, -y-1/2, z-1/2'

loop_
_atom_site_label
_atom_site_fract_x
_atom_site_fract_y
_atom_site_fract_z
_atom_site_U_iso_or_equiv
_atom_site_adp_type
_atom_site_calc_flag
_atom_site_refinement_flags
_atom_site_occupancy
_atom_site_type_symbol
S 0.25941(4) 1.03808(2) 0.50902(3) 0.04922(13) Uani d . 1 S
O 0.52757(12) 0.62301(7) 0.32986(8) 0.0554(3) Uani d . 1 O
O8 0.05112(11) 0.78727(6) 0.28608(8) 0.0501(2) Uani d . 1 O
N1 0.09723(12) 0.88751(7) 0.44083(10) 0.0486(3) Uani d . 1 N
H1 0.0176 0.9243 0.4438 0.058 Uiso calc R 1 H
N3 0.36430(11) 0.86875(7) 0.45926(9) 0.0420(3) Uani d . 1 N
H3 0.4553 0.8935 0.4741 0.050 Uiso calc R 1 H
C2 0.24014(13) 0.92390(8) 0.46682(11) 0.0387(3) Uani d . 1 C
C4 0.35904(13) 0.76851(8) 0.42744(11) 0.0369(3) Uani d . 1 C
H4 0.3701 0.7624 0.3442 0.044 Uiso calc R 1 H
C5 0.17041(17) 0.62802(9) 0.41244(13) 0.0529(4) Uani d . 1 C
H5A 0.2632 0.5903 0.4313 0.064 Uiso calc R 1 H
H5B 0.0839 0.6007 0.4514 0.064 Uiso calc R 1 H
C6 0.13230(19) 0.62462(11) 0.28285(14) 0.0623(4) Uani d . 1 C
H6A 0.2258 0.6390 0.2428 0.075 Uiso calc R 1 H
H6B 0.0978 0.5619 0.2605 0.075 Uiso calc R 1 H
C7 0.00511(18) 0.69443(11) 0.24897(14) 0.0576(4) Uani d . 1 C
H7A -0.0152 0.6938 0.1657 0.069 Uiso calc R 1 H
H7B -0.0910 0.6768 0.2839 0.069 Uiso calc R 1 H
C9 0.06775(14) 0.79185(9) 0.40848(11) 0.0414(3) Uani d . 1 C
H9 -0.0310 0.7718 0.4397 0.050 Uiso calc R 1 H
C10 0.19946(14) 0.72839(8) 0.45717(11) 0.0399(3) Uani d . 1 C
H10 0.1961 0.7275 0.5415 0.048 Uiso calc R 1 H
C11 0.49464(14) 0.71785(8) 0.49245(11) 0.0379(3) Uani d . 1 C
C12 0.57727(14) 0.64627(8) 0.44041(11) 0.0410(3) Uani d . 1 C
C13 0.70307(16) 0.60268(9) 0.50094(13) 0.0505(3) Uani d . 1 C
H13 0.7608 0.5570 0.4650 0.061 Uiso calc R 1 H
C14 0.74240(17) 0.62693(10) 0.61368(15) 0.0601(4) Uani d . 1 C
H14 0.8268 0.5976 0.6536 0.072 Uiso calc R 1 H
C15 0.65802(17) 0.69419(10) 0.66778(13) 0.0571(4) Uani d . 1 C
H15 0.6827 0.7091 0.7449 0.069 Uiso calc R 1 H
C16 0.53596(16) 0.73958(9) 0.60660(12) 0.0467(3) Uani d . 1 C
H16 0.4802 0.7859 0.6431 0.056 Uiso calc R 1 H
C17 0.5777(2) 0.53592(11) 0.28420(15) 0.0640(4) Uani d . 1 C
H17A 0.6868 0.5400 0.2689 0.077 Uiso calc R 1 H
H17B 0.5169 0.5223 0.2137 0.077 Uiso calc R 1 H
H17C 0.5632 0.4867 0.3392 0.077 Uiso calc R 1 H

loop_
_atom_site_aniso_label
_atom_site_aniso_U_11
_atom_site_aniso_U_22
_atom_site_aniso_U_33
_atom_site_aniso_U_12
_atom_site_aniso_U_13
_atom_site_aniso_U_23
S 0.03384(19) 0.03327(18) 0.0810(3) 0.00292(11) 0.00743(16) -0.00621(14)
O 0.0726(7) 0.0488(6) 0.0448(5) 0.0215(5) 0.0045(5) -0.0025(4)
O8 0.0470(5) 0.0475(5) 0.0544(6) 0.0034(4) -0.0068(4) 0.0008(4)
N1 0.0309(5) 0.0385(6) 0.0760(8) 0.0067(4) -0.0009(5) -0.0100(5)
N3 0.0296(5) 0.0322(5) 0.0643(7) 0.0027(4) 0.0039(4) -0.0002(4)
C2 0.0321(6) 0.0351(6) 0.0493(7) 0.0043(4) 0.0051(5) 0.0011(5)
C4 0.0342(6) 0.0323(6) 0.0443(6) 0.0050(4) 0.0018(5) 0.0005(5)
C5 0.0459(7) 0.0355(7) 0.0766(10) -0.0001(5) -0.0027(7) 0.0032(6)
C6 0.0594(9) 0.0474(8) 0.0786(11) 0.0035(6) -0.0080(8) -0.0188(7)
C7 0.0532(8) 0.0563(8) 0.0615(9) 0.0007(6) -0.0111(7) -0.0128(7)
C9 0.0316(6) 0.0387(6) 0.0538(7) 0.0012(5) 0.0013(5) -0.0034(5)
C10 0.0359(6) 0.0365(6) 0.0472(7) 0.0005(5) 0.0016(5) 0.0027(5)
C11 0.0345(6) 0.0320(6) 0.0469(7) 0.0026(5) 0.0011(5) 0.0029(5)
C12 0.0404(6) 0.0349(6) 0.0480(7) 0.0045(5) 0.0067(5) 0.0055(5)
C13 0.0419(7) 0.0387(7) 0.0708(9) 0.0102(5) 0.0030(6) 0.0053(6)
C14 0.0464(8) 0.0487(8) 0.0822(11) 0.0064(6) -0.0195(7) 0.0082(7)
C15 0.0570(9) 0.0520(8) 0.0594(9) -0.0007(6) -0.0191(7) -0.0011(7)
C16 0.0456(7) 0.0398(7) 0.0538(8) 0.0019(5) -0.0043(6) -0.0057(6)
C17 0.0745(11) 0.0515(9) 0.0668(10) 0.0127(7) 0.0122(8) -0.0120(7)

loop_
_atom_type_symbol
_atom_type_description
_atom_type_scat_dispersion_real
_atom_type_scat_dispersion_imag
_atom_type_scat_source
C C 0.0033 0.0016 'International Tables Vol C Tables 4.2.6.8 and 6.1.1.4'
H H 0.0000 0.0000 'International Tables Vol C Tables 4.2.6.8 and 6.1.1.4'
N N 0.0061 0.0033 'International Tables Vol C Tables 4.2.6.8 and 6.1.1.4'
O O 0.0106 0.0060 'International Tables Vol C Tables 4.2.6.8 and 6.1.1.4'
S S 0.1246 0.1234 'International Tables Vol C Tables 4.2.6.8 and 6.1.1.4'

loop_
_geom_angle_atom_site_label_1
_geom_angle_atom_site_label_2
_geom_angle_atom_site_label_3
_geom_angle
_geom_angle_publ_flag
C12 O C17 118.51(11) y
C9 O8 C7 110.51(10) ?
C2 N1 C9 124.67(10) ?
C2 N1 H1 117.7 ?
C9 N1 H1 117.7 ?
C2 N3 C4 125.30(10) y
C2 N3 H3 117.3 ?
C4 N3 H3 117.3 ?
N3 C2 N1 118.37(11) y
N3 C2 S 121.41(9) ?
N1 C2 S 120.22(9) ?
N3 C4 C11 108.92(10) ?
N3 C4 C10 108.50(9) ?
C11 C4 C10 111.68(10) ?
N3 C4 H4 109.2 ?
C11 C4 H4 109.2 ?
C10 C4 H4 109.2 ?
C6 C5 C10 112.61(11) ?
C6 C5 H5A 109.1 ?
C10 C5 H5A 109.1 ?
C6 C5 H5B 109.1 ?
C10 C5 H5B 109.1 ?
H5A C5 H5B 107.8 ?
C7 C6 C5 110.09(12) ?
C7 C6 H6A 109.6 ?
C5 C6 H6A 109.6 ?
C7 C6 H6B 109.6 ?
C5 C6 H6B 109.6 ?
H6A C6 H6B 108.2 ?
O8 C7 C6 110.48(11) ?
O8 C7 H7A 109.6 ?
C6 C7 H7A 109.6 ?
O8 C7 H7B 109.6 ?
C6 C7 H7B 109.6 ?
H7A C7 H7B 108.1 ?
O8 C9 N1 108.13(10) ?
O8 C9 C10 111.65(10) y
N1 C9 C10 110.72(10) ?
O8 C9 H9 108.8 ?
N1 C9 H9 108.8 ?
C10 C9 H9 108.8 ?
C9 C10 C5 109.09(10) ?
C9 C10 C4 109.89(10) ?
C5 C10 C4 113.39(10) ?
C9 C10 H10 108.1 ?
C5 C10 H10 108.1 ?
C4 C10 H10 108.1 ?
C16 C11 C12 118.11(11) ?
C16 C11 C4 120.55(11) ?
C12 C11 C4 121.30(11) ?
O C12 C13 123.37(11) y
O C12 C11 116.55(11) y
C13 C12 C11 120.07(12) ?
C14 C13 C12 120.22(13) ?
C14 C13 H13 119.9 ?
C12 C13 H13 119.9 ?
C15 C14 C13 120.43(13) ?
C15 C14 H14 119.8 ?
C13 C14 H14 119.8 ?
C14 C15 C16 119.38(14) ?
C14 C15 H15 120.3 ?
C16 C15 H15 120.3 ?
C15 C16 C11 121.68(13) ?
C15 C16 H16 119.2 ?
C11 C16 H16 119.2 ?
O C17 H17A 109.5 ?
O C17 H17B 109.5 ?
H17A C17 H17B 109.5 ?
O C17 H17C 109.5 ?
H17A C17 H17C 109.5 ?
H17B C17 H17C 109.5 ?

loop_
_geom_bond_atom_site_label_1
_geom_bond_atom_site_label_2
_geom_bond_distance
_geom_bond_publ_flag
S C2 1.7018(12) y
O C12 1.3655(15) y
O C17 1.4238(16) ?
O8 C9 1.4191(16) ?
O8 C7 1.4363(17) ?
N1 C2 1.3409(15) y
N1 C9 1.4299(15) y
N1 H1 0.8600 ?
N3 C2 1.3251(14) y
N3 C4 1.4733(15) y
N3 H3 0.8600 ?
C4 C11 1.5218(16) ?
C4 C10 1.5347(17) ?
C4 H4 0.9800 ?
C5 C6 1.518(2) ?
C5 C10 1.5342(17) ?
C5 H5A 0.9700 ?
C5 H5B 0.9700 ?
C6 C7 1.505(2) ?
C6 H6A 0.9700 ?
C6 H6B 0.9700 ?
C7 H7A 0.9700 ?
C7 H7B 0.9700 ?
C9 C10 1.5220(17) ?
C9 H9 0.9800 ?
C10 H10 0.9800 ?
C11 C16 1.3835(18) ?
C11 C12 1.3970(17) ?
C12 C13 1.3906(17) ?
C13 C14 1.373(2) ?
C13 H13 0.9300 ?
C14 C15 1.373(2) ?
C14 H14 0.9300 ?
C15 C16 1.3825(18) ?
C15 H15 0.9300 ?
C16 H16 0.9300 ?
C17 H17A 0.9600 ?
C17 H17B 0.9600 ?
C17 H17C 0.9600 ?

loop_
_geom_hbond_atom_site_label_D
_geom_hbond_atom_site_label_H
_geom_hbond_atom_site_label_A
_geom_hbond_site_symmetry_A
_geom_hbond_distance_DH
_geom_hbond_distance_HA
_geom_hbond_distance_DA
_geom_hbond_angle_DHA
_geom_hbond_publ_flag
N1 H1 S 3_576 0.86 2.52 3.3061(11) 153 yes
N3 H3 S 3_676 0.86 2.62 3.4702(11) 172 yes

loop_
_geom_torsion_atom_site_label_1
_geom_torsion_atom_site_label_2
_geom_torsion_atom_site_label_3
_geom_torsion_atom_site_label_4
_geom_torsion
_geom_torsion_publ_flag
C4 N3 C2 N1 -1.86(19) ?
C4 N3 C2 S 177.82(9) ?
C9 N1 C2 N3 1.98(19) ?
C9 N1 C2 S -177.71(10) ?
C2 N3 C4 C11 -146.77(12) ?
C2 N3 C4 C10 -25.00(16) ?
C10 C5 C6 C7 -49.79(16) ?
C9 O8 C7 C6 -64.43(15) ?
C5 C6 C7 O8 56.65(17) ?
C7 O8 C9 N1 -174.01(10) ?
C7 O8 C9 C10 63.95(13) ?
C2 N1 C9 O8 -97.21(14) ?
C2 N1 C9 C10 25.40(17) ?
O8 C9 C10 C5 -54.86(14) y
N1 C9 C10 C5 -175.40(11) ?
O8 C9 C10 C4 70.02(13) y
N1 C9 C10 C4 -50.52(14) ?
C6 C5 C10 C9 48.22(15) ?
C6 C5 C10 C4 -74.58(14) ?
N3 C4 C10 C9 49.50(13) ?
C11 C4 C10 C9 169.56(10) y
N3 C4 C10 C5 171.86(10) ?
C11 C4 C10 C5 -68.08(14) y
N3 C4 C11 C16 40.14(15) ?
C10 C4 C11 C16 -79.68(14) ?
N3 C4 C11 C12 -142.05(11) ?
C10 C4 C11 C12 98.13(13) ?
C17 O C12 C13 16.64(19) ?
C17 O C12 C11 -163.39(12) ?
C16 C11 C12 O 176.37(11) ?
C4 C11 C12 O -1.49(17) ?
C16 C11 C12 C13 -3.65(19) ?
C4 C11 C12 C13 178.48(11) ?
O C12 C13 C14 -177.22(13) ?
C11 C12 C13 C14 2.8(2) ?
C12 C13 C14 C15 0.1(2) ?
C13 C14 C15 C16 -2.0(2) ?
C14 C15 C16 C11 1.1(2) ?
C12 C11 C16 C15 1.72(19) ?
C4 C11 C16 C15 179.60(13) ?
